data_7018902
loop_
_publ_author_name
'Kong, Fang'
'Hu, Chun-Li'
'Xu, Xiang'
'Zhou, Tian-Hua'
'Mao, Jiang-Gao'

_publ_section_title
;
 Syntheses, crystal structures and SHG properties of a series of polar
 alkali-metal molybdenum(vi) selenites based on strandberg-type
 [Mo(5)O(15)(SeO(3))(2)](4-) polyanion.
;
_journal_issue 18
_journal_name_full 'Dalton transactions (Cambridge, England : 2003)'
_journal_page_first 5687
_journal_page_last 5695
_journal_paper_doi 10.1039/c2dt12437h
_journal_volume 41
_journal_year 2012
_chemical_formula_sum 'H5 Mo5 O23 Rb3 Se2'
_chemical_formula_weight 1267.07
_chemical_name_systematic
;
?
;
_space_group_IT_number 29
_symmetry_cell_setting orthorhombic
_symmetry_space_group_name_Hall 'P 2c -2ac'
_symmetry_space_group_name_H-M 'P c a 21'
_atom_sites_solution_hydrogens geom
_atom_sites_solution_primary direct
_atom_sites_solution_secondary difmap
_audit_creation_method SHELXL-97
_cell_angle_alpha 90.00
_cell_angle_beta 90.00
_cell_angle_gamma 90.00
_cell_formula_units_Z 4
_cell_length_a 12.670(2)
_cell_length_b 9.8957(17)
_cell_length_c 17.469(3)
_cell_measurement_reflns_used 6364
_cell_measurement_temperature 293(2)
_cell_measurement_theta_max 27.4855
_cell_measurement_theta_min 2.0580
_cell_volume 2190.2(6)
_computing_structure_refinement 'SHELXL-97 (Sheldrick, 1997)'
_computing_structure_solution 'SHELXS-97 (Sheldrick, 1990)'
_diffrn_ambient_temperature 293(2)
_diffrn_measured_fraction_theta_full 0.993
_diffrn_measured_fraction_theta_max 0.993
_diffrn_measurement_device_type Saturn70
_diffrn_radiation_monochromator graphite
_diffrn_radiation_source 'fine-focus sealed tube'
_diffrn_radiation_type MoK\a
_diffrn_radiation_wavelength 0.71073
_diffrn_reflns_av_R_equivalents 0.0465
_diffrn_reflns_av_sigmaI/netI 0.0612
_diffrn_reflns_limit_h_max 16
_diffrn_reflns_limit_h_min -16
_diffrn_reflns_limit_k_max 10
_diffrn_reflns_limit_k_min -12
_diffrn_reflns_limit_l_max 22
_diffrn_reflns_limit_l_min -22
_diffrn_reflns_number 16293
_diffrn_reflns_theta_full 27.48
_diffrn_reflns_theta_max 27.48
_diffrn_reflns_theta_min 3.11
_exptl_absorpt_coefficient_mu 12.833
_exptl_absorpt_correction_T_max 1.0000
_exptl_absorpt_correction_T_min 0.5609
_exptl_absorpt_correction_type multi-scan
_exptl_crystal_colour colorless
_exptl_crystal_density_diffrn 3.843
_exptl_crystal_density_method 'not measured'
_exptl_crystal_description prism
_exptl_crystal_F_000 2312
_exptl_crystal_size_max 0.3
_exptl_crystal_size_mid 0.2
_exptl_crystal_size_min 0.15
_refine_diff_density_max 1.655
_refine_diff_density_min -1.617
_refine_diff_density_rms 0.214
_refine_ls_abs_structure_details 'Flack H D (1983), Acta Cryst. A39, 876-881'
_refine_ls_abs_structure_Flack 0.067(13)
_refine_ls_extinction_coef 0.00074(12)
_refine_ls_extinction_expression Fc^*^=kFc[1+0.001xFc^2^\l^3^/sin(2\q)]^-1/4^
_refine_ls_extinction_method SHELXL
_refine_ls_goodness_of_fit_ref 1.044
_refine_ls_hydrogen_treatment constr
_refine_ls_matrix_type full
_refine_ls_number_parameters 289
_refine_ls_number_reflns 4960
_refine_ls_number_restraints 1
_refine_ls_restrained_S_all 1.044
_refine_ls_R_factor_all 0.0496
_refine_ls_R_factor_gt 0.0433
_refine_ls_shift/su_max 0.001
_refine_ls_shift/su_mean 0.000
_refine_ls_structure_factor_coef Fsqd
_refine_ls_weighting_details 'calc w=1/[\s^2^(Fo^2^)+(0.0427P)^2^+7.8490P] where P=(Fo^2^+2Fc^2^)/3'
_refine_ls_weighting_scheme calc
_refine_ls_wR_factor_gt 0.0955
_refine_ls_wR_factor_ref 0.0976
_reflns_number_gt 4183
_reflns_number_total 4960
_reflns_threshold_expression >2sigma(I)
_cod_data_source_file c2dt12437h.txt
_cod_data_source_block HRb3(Mo5O15)(SeO3)2(H2O)2
_cod_depositor_comments
;
The following automatic conversions were performed:

'_exptl_absorpt_correction_type' value 'Multi-scan' changed to
'multi-scan' according to
/home/saulius/struct/CIF-dictionaries/cif_core.dic dictionary named
'cif_core.dic' version 2.4.1 from 2010-06-29.

Automatic conversion script
Id: cif_fix_values 1715 2011-07-08 13:25:40Z adriana 
;
_cod_original_sg_symbol_H-M Pca2(1)
_cod_database_code 7018902

loop_
_symmetry_equiv_pos_as_xyz
'x, y, z'
'-x, -y, z+1/2'
'x+1/2, -y, z'
'-x+1/2, y, z+1/2'

loop_
_atom_site_label
_atom_site_type_symbol
_atom_site_fract_x
_atom_site_fract_y
_atom_site_fract_z
_atom_site_U_iso_or_equiv
_atom_site_adp_type
_atom_site_occupancy
_atom_site_symmetry_multiplicity
_atom_site_calc_flag
_atom_site_refinement_flags
_atom_site_disorder_assembly
_atom_site_disorder_group
Rb1 Rb 1.35986(13) -0.39983(16) 0.54663(9) 0.0454(4) Uani 1 1 d . . .
Rb2 Rb 1.35849(11) -0.41115(14) 0.26149(8) 0.0360(3) Uani 1 1 d . . .
Mo1 Mo 0.98384(8) 0.05485(11) 0.49976(5) 0.0202(2) Uani 1 1 d . . .
Mo2 Mo 1.03235(8) -0.27625(13) 0.56125(5) 0.0274(3) Uani 1 1 d . . .
Mo3 Mo 1.10857(6) -0.45485(8) 0.39884(8) 0.02103(18) Uani 1 1 d . . .
Mo4 Mo 1.04935(7) -0.26437(11) 0.24135(5) 0.0208(2) Uani 1 1 d . . .
Mo5 Mo 0.97080(8) 0.04102(11) 0.29764(5) 0.0244(3) Uani 1 1 d . . .
Se1 Se 0.86544(6) -0.23287(9) 0.39757(8) 0.01759(19) Uani 1 1 d . . .
Se2 Se 1.18633(6) -0.11357(9) 0.40202(8) 0.01817(19) Uani 1 1 d . . .
O3 O 0.9193(6) -0.0715(7) 0.4001(7) 0.0342(13) Uani 1 1 d . A .
O2 O 0.9617(8) -0.3270(9) 0.3526(4) 0.0428(17) Uani 1 1 d . . .
O1 O 0.8801(8) -0.2757(9) 0.4880(4) 0.0455(17) Uani 1 1 d . . .
O4 O 1.1209(9) -0.2434(12) 0.4459(7) 0.023(2) Uani 0.621(9) 1 d P A 1
O6 O 1.1471(9) 0.0185(13) 0.4573(7) 0.026(3) Uani 0.621(9) 1 d P A 1
O4' O 1.2232(12) -0.2787(16) 0.4046(15) 0.023(2) Uani 0.379(9) 1 d P A 2
O6' O 1.0886(17) -0.110(2) 0.4756(13) 0.026(3) Uani 0.379(9) 1 d P A 2
O5 O 1.1082(6) -0.1014(10) 0.3233(4) 0.0237(19) Uani 1 1 d . A .
O7 O 1.0058(7) 0.1436(8) 0.3927(5) 0.0455(17) Uani 1 1 d . A .
O8 O 0.9930(9) -0.0898(9) 0.5661(5) 0.0428(17) Uani 1 1 d . . .
O9 O 1.0508(9) 0.1764(10) 0.5459(5) 0.045(3) Uani 1 1 d . . .
O10 O 0.8571(10) 0.1058(16) 0.5100(6) 0.080(5) Uani 1 1 d . . .
O11 O 0.9543(7) -0.3487(10) 0.6284(5) 0.029(2) Uani 1 1 d . . .
O12 O 1.1525(8) -0.2676(14) 0.6070(6) 0.064(4) Uani 1 1 d . . .
O13 O 1.0541(8) -0.4340(13) 0.4967(5) 0.059(3) Uani 1 1 d . . .
O14 O 1.2319(7) -0.5119(11) 0.4164(5) 0.058(3) Uani 1 1 d . A .
O15 O 1.0399(10) -0.5921(10) 0.3746(7) 0.068(4) Uani 1 1 d . . .
O16 O 1.1399(7) -0.3736(11) 0.3016(5) 0.056(3) Uani 1 1 d . A .
O17 O 0.9823(8) -0.3756(10) 0.1902(6) 0.040(3) Uani 1 1 d . . .
O18 O 1.1389(6) -0.2074(10) 0.1761(5) 0.034(2) Uani 1 1 d . . .
O19 O 0.9433(5) -0.1180(7) 0.2417(4) 0.0189(15) Uani 1 1 d . . .
O20 O 0.8515(7) 0.1163(9) 0.2799(5) 0.0342(13) Uani 1 1 d . . .
O21 O 1.0557(9) 0.1332(11) 0.2434(6) 0.052(3) Uani 1 1 d . . .
O1W O 1.2206(7) -0.6358(13) 0.5872(6) 0.053(3) Uani 1 1 d . . .
H1WA H 1.1814 -0.6420 0.5479 0.063 Uiso 1 1 d R . .
H1WB H 1.1811 -0.6025 0.6217 0.063 Uiso 1 1 d R . .
O2W O 1.2380(8) -0.6670(13) 0.2418(7) 0.068(3) Uani 1 1 d . . .
H2WA H 1.1775 -0.6382 0.2284 0.082 Uiso 1 1 d R . .
H2WB H 1.2302 -0.6937 0.2877 0.082 Uiso 1 1 d R . .
Rb3 Rb 1.24234(16) 0.03769(16) 0.64297(15) 0.0637(5) Uani 1 1 d . . .

loop_
_atom_site_aniso_label
_atom_site_aniso_U_11
_atom_site_aniso_U_22
_atom_site_aniso_U_33
_atom_site_aniso_U_23
_atom_site_aniso_U_13
_atom_site_aniso_U_12
Rb1 0.0585(10) 0.0345(9) 0.0433(8) -0.0099(7) 0.0025(7) -0.0124(7)
Rb2 0.0379(7) 0.0291(8) 0.0412(8) 0.0001(6) 0.0005(6) 0.0038(6)
Mo1 0.0255(5) 0.0161(6) 0.0192(5) -0.0031(4) -0.0009(4) 0.0009(4)
Mo2 0.0227(5) 0.0430(8) 0.0166(5) 0.0065(5) -0.0029(4) -0.0096(4)
Mo3 0.0240(4) 0.0172(4) 0.0219(3) 0.0004(5) -0.0026(5) 0.0038(3)
Mo4 0.0259(5) 0.0199(6) 0.0166(5) -0.0001(4) 0.0025(4) 0.0055(4)
Mo5 0.0385(6) 0.0153(6) 0.0193(5) 0.0012(4) -0.0003(4) 0.0014(4)
Se1 0.0162(4) 0.0176(5) 0.0189(4) -0.0009(6) 0.0007(5) -0.0013(3)
Se2 0.0150(4) 0.0209(5) 0.0185(4) -0.0008(6) 0.0002(5) -0.0038(3)
O3 0.048(3) 0.024(3) 0.030(3) 0.000(3) 0.009(3) 0.009(2)
O2 0.082(5) 0.025(3) 0.022(3) 0.002(3) -0.021(3) -0.008(3)
O1 0.086(5) 0.034(3) 0.016(3) 0.002(3) 0.001(3) -0.034(3)
O4 0.024(5) 0.022(5) 0.024(5) -0.002(5) 0.007(4) -0.009(4)
O6 0.025(6) 0.025(7) 0.028(6) 0.000(5) 0.003(4) 0.005(5)
O4' 0.024(5) 0.022(5) 0.024(5) -0.002(5) 0.007(4) -0.009(4)
O6' 0.025(6) 0.025(7) 0.028(6) 0.000(5) 0.003(4) 0.005(5)
O5 0.020(4) 0.040(5) 0.011(3) -0.003(3) -0.004(3) -0.004(3)
O7 0.086(5) 0.034(3) 0.016(3) 0.002(3) 0.001(3) -0.034(3)
O8 0.082(5) 0.025(3) 0.022(3) 0.002(3) -0.021(3) -0.008(3)
O9 0.074(7) 0.037(6) 0.023(4) -0.007(4) 0.013(5) -0.028(5)
O10 0.071(8) 0.127(12) 0.043(6) -0.052(7) -0.021(6) 0.058(8)
O11 0.033(5) 0.031(5) 0.024(4) 0.013(4) 0.002(4) 0.003(4)
O12 0.042(6) 0.109(11) 0.042(6) 0.032(6) -0.026(5) -0.026(6)
O13 0.057(6) 0.103(9) 0.017(4) -0.006(5) -0.002(4) 0.037(6)
O14 0.041(5) 0.095(8) 0.037(7) 0.024(5) 0.005(4) 0.025(5)
O15 0.092(8) 0.024(5) 0.089(9) -0.006(5) -0.050(7) -0.003(5)
O16 0.045(6) 0.084(8) 0.039(5) 0.032(5) 0.026(4) 0.043(5)
O17 0.048(6) 0.026(5) 0.047(6) -0.007(4) 0.007(5) -0.012(4)
O18 0.026(4) 0.051(6) 0.024(4) -0.003(4) -0.006(3) -0.002(4)
O19 0.014(3) 0.024(4) 0.018(3) -0.001(3) 0.003(3) -0.002(3)
O20 0.048(3) 0.024(3) 0.030(3) 0.000(3) 0.009(3) 0.009(2)
O21 0.075(7) 0.040(6) 0.042(6) 0.000(5) 0.007(5) -0.026(5)
O1W 0.029(5) 0.086(9) 0.043(5) -0.019(6) -0.009(4) -0.011(5)
O2W 0.053(6) 0.091(10) 0.061(7) 0.004(7) -0.011(6) -0.016(7)
Rb3 0.0477(8) 0.0561(9) 0.0873(11) 0.0208(11) 0.0220(8) 0.0192(9)

loop_
_atom_type_symbol
_atom_type_description
_atom_type_scat_dispersion_real
_atom_type_scat_dispersion_imag
_atom_type_scat_source
O O 0.0106 0.0060 'International Tables Vol C Tables 4.2.6.8 and 6.1.1.4'
Se Se -0.0929 2.2259 'International Tables Vol C Tables 4.2.6.8 and 6.1.1.4'
Rb Rb -0.9393 2.9676 'International Tables Vol C Tables 4.2.6.8 and 6.1.1.4'
Mo Mo -1.6832 0.6857 'International Tables Vol C Tables 4.2.6.8 and 6.1.1.4'
H H 0.0000 0.0000 'International Tables Vol C Tables 4.2.6.8 and 6.1.1.4'

loop_
_geom_angle_atom_site_label_1
_geom_angle_atom_site_label_2
_geom_angle_atom_site_label_3
_geom_angle
_geom_angle_site_symmetry_1
_geom_angle_site_symmetry_3
O18 Rb1 O10 62.3(3) 4_755 3
O18 Rb1 O1W 108.8(3) 4_755 .
O10 Rb1 O1W 143.2(3) 3 .
O18 Rb1 O14 145.0(2) 4_755 .
O10 Rb1 O14 101.0(3) 3 .
O1W Rb1 O14 64.9(3) . .
O18 Rb1 O13 123.7(2) 4_755 3_545
O10 Rb1 O13 118.0(3) 3 3_545
O1W Rb1 O13 96.9(3) . 3_545
O14 Rb1 O13 91.1(2) . 3_545
O18 Rb1 O11 99.3(2) 4_755 3_545
O10 Rb1 O11 152.2(3) 3 3_545
O1W Rb1 O11 59.8(3) . 3_545
O14 Rb1 O11 105.1(3) . 3_545
O13 Rb1 O11 52.9(2) 3_545 3_545
O18 Rb1 O12 58.4(2) 4_755 .
O10 Rb1 O12 69.7(4) 3 .
O1W Rb1 O12 75.7(3) . .
O14 Rb1 O12 87.5(3) . .
O13 Rb1 O12 172.3(3) 3_545 .
O11 Rb1 O12 120.3(3) 3_545 .
O18 Rb1 O17 49.6(2) 4_755 4_755
O10 Rb1 O17 95.8(3) 3 4_755
O1W Rb1 O17 103.8(3) . 4_755
O14 Rb1 O17 162.4(3) . 4_755
O13 Rb1 O17 76.4(2) 3_545 4_755
O11 Rb1 O17 57.5(2) 3_545 4_755
O12 Rb1 O17 103.2(3) . 4_755
O18 Rb1 O4' 110.4(4) 4_755 .
O10 Rb1 O4' 58.0(4) 3 .
O1W Rb1 O4' 98.8(3) . .
O14 Rb1 O4' 43.3(4) . .
O13 Rb1 O4' 113.9(4) 3_545 .
O11 Rb1 O4' 148.2(3) 3_545 .
O12 Rb1 O4' 69.8(4) . .
O17 Rb1 O4' 153.9(3) 4_755 .
O18 Rb1 O9 64.2(2) 4_755 3
O10 Rb1 O9 49.4(3) 3 3
O1W Rb1 O9 163.0(3) . 3
O14 Rb1 O9 130.1(3) . 3
O13 Rb1 O9 76.7(2) 3_545 3
O11 Rb1 O9 104.9(2) 3_545 3
O12 Rb1 O9 109.9(3) . 3
O17 Rb1 O9 59.6(3) 4_755 3
O4' Rb1 O9 98.1(3) . 3
O18 Rb1 O1 147.5(2) 4_755 3_545
O10 Rb1 O1 149.7(3) 3 3_545
O1W Rb1 O1 51.6(3) . 3_545
O14 Rb1 O1 57.4(3) . 3_545
O13 Rb1 O1 49.3(3) 3_545 3_545
O11 Rb1 O1 49.4(2) 3_545 3_545
O12 Rb1 O1 124.4(3) . 3_545
O17 Rb1 O1 105.1(2) 4_755 3_545
O4' Rb1 O1 99.2(4) . 3_545
O9 Rb1 O1 125.7(2) 3 3_545
O18 Rb1 Mo4 25.09(17) 4_755 4_755
O10 Rb1 Mo4 81.5(2) 3 4_755
O1W Rb1 Mo4 103.78(19) . 4_755
O14 Rb1 Mo4 164.29(18) . 4_755
O13 Rb1 Mo4 101.41(17) 3_545 4_755
O11 Rb1 Mo4 75.92(16) 3_545 4_755
O12 Rb1 Mo4 78.82(19) . 4_755
O17 Rb1 Mo4 25.22(17) 4_755 4_755
O4' Rb1 Mo4 135.0(3) . 4_755
O9 Rb1 Mo4 63.00(17) 3 4_755
O1 Rb1 Mo4 125.34(15) 3_545 4_755
O18 Rb1 H1WA 117.8 4_755 .
O10 Rb1 H1WA 134.7 3 .
O1W Rb1 H1WA 14.6 . .
O14 Rb1 H1WA 50.7 . .
O13 Rb1 H1WA 99.3 3_545 .
O11 Rb1 H1WA 71.3 3_545 .
O12 Rb1 H1WA 74.0 . .
O17 Rb1 H1WA 118.4 4_755 .
O4' Rb1 H1WA 84.7 . .
O9 Rb1 H1WA 175.8 3 .
O1 Rb1 H1WA 50.4 3_545 .
Mo4 Rb1 H1WA 117.0 4_755 .
O18 Rb1 H1WB 95.2 4_755 .
O10 Rb1 H1WB 132.2 3 .
O1W Rb1 H1WB 14.6 . .
O14 Rb1 H1WB 72.9 . .
O13 Rb1 H1WB 109.6 3_545 .
O11 Rb1 H1WB 66.1 3_545 .
O12 Rb1 H1WB 62.7 . .
O17 Rb1 H1WB 99.3 4_755 .
O4' Rb1 H1WB 99.3 . .
O9 Rb1 H1WB 156.8 3 .
O1 Rb1 H1WB 66.1 3_545 .
Mo4 Rb1 H1WB 93.8 4_755 .
H1WA Rb1 H1WB 23.6 . .
O16 Rb2 O17 135.7(3) . 3_545
O16 Rb2 O20 79.4(3) . 3
O17 Rb2 O20 141.6(3) 3_545 3
O16 Rb2 O2W 69.2(3) . .
O17 Rb2 O2W 67.1(3) 3_545 .
O20 Rb2 O2W 147.4(3) 3 .
O16 Rb2 O15 124.7(3) . 3_545
O17 Rb2 O15 83.0(3) 3_545 3_545
O20 Rb2 O15 86.6(3) 3 3_545
O2W Rb2 O15 118.3(3) . 3_545
O16 Rb2 O12 96.4(2) . 4_754
O17 Rb2 O12 89.1(3) 3_545 4_754
O20 Rb2 O12 68.5(3) 3 4_754
O2W Rb2 O12 105.7(4) . 4_754
O15 Rb2 O12 127.3(3) 3_545 4_754
O16 Rb2 O14 51.1(2) . .
O17 Rb2 O14 113.2(3) 3_545 .
O20 Rb2 O14 101.3(3) 3 .
O2W Rb2 O14 65.7(3) . .
O15 Rb2 O14 80.6(3) 3_545 .
O12 Rb2 O14 147.5(2) 4_754 .
O16 Rb2 O2 111.3(3) . 3_545
O17 Rb2 O2 54.9(3) 3_545 3_545
O20 Rb2 O2 137.5(2) 3 3_545
O2W Rb2 O2 65.9(3) . 3_545
O15 Rb2 O2 52.8(2) 3_545 3_545
O12 Rb2 O2 143.8(3) 4_754 3_545
O14 Rb2 O2 64.0(2) . 3_545
O16 Rb2 O4' 42.8(4) . .
O17 Rb2 O4' 153.1(4) 3_545 .
O20 Rb2 O4' 60.5(3) 3 .
O2W Rb2 O4' 99.1(4) . .
O15 Rb2 O4' 84.0(4) 3_545 .
O12 Rb2 O4' 117.4(4) 4_754 .
O14 Rb2 O4' 41.1(4) . .
O2 Rb2 O4' 98.7(4) 3_545 .
O16 Rb2 O11 145.0(2) . 4_754
O17 Rb2 O11 57.3(2) 3_545 4_754
O20 Rb2 O11 85.1(2) 3 4_754
O2W Rb2 O11 115.9(3) . 4_754
O15 Rb2 O11 85.1(3) 3_545 4_754
O12 Rb2 O11 48.6(2) 4_754 4_754
O14 Rb2 O11 163.9(2) . 4_754
O2 Rb2 O11 101.3(2) 3_545 4_754
O4' Rb2 O11 144.4(3) . 4_754
O16 Rb2 Mo5 100.8(2) . 3
O17 Rb2 Mo5 122.9(2) 3_545 3
O20 Rb2 Mo5 22.94(19) 3 3
O2W Rb2 Mo5 169.9(2) . 3
O15 Rb2 Mo5 67.40(19) 3_545 3
O12 Rb2 Mo5 74.3(3) 4_754 3
O14 Rb2 Mo5 108.8(2) . 3
O2 Rb2 Mo5 120.20(16) 3_545 3
O4' Rb2 Mo5 72.6(3) . 3
O11 Rb2 Mo5 71.92(17) 4_754 3
O16 Rb2 Mo2 120.20(17) . 4_754
O17 Rb2 Mo2 71.4(2) 3_545 4_754
O20 Rb2 Mo2 76.94(18) 3 4_754
O2W Rb2 Mo2 111.2(2) . 4_754
O15 Rb2 Mo2 107.8(2) 3_545 4_754
O12 Rb2 Mo2 23.87(18) 4_754 4_754
O14 Rb2 Mo2 171.18(16) . 4_754
O2 Rb2 Mo2 123.11(17) 3_545 4_754
O4' Rb2 Mo2 135.3(3) . 4_754
O11 Rb2 Mo2 24.83(15) 4_754 4_754
Mo5 Rb2 Mo2 72.98(3) 3 4_754
O16 Rb2 H2WA 57.0 . .
O17 Rb2 H2WA 78.7 3_545 .
O20 Rb2 H2WA 133.0 3 .
O2W Rb2 H2WA 14.8 . .
O15 Rb2 H2WA 131.0 3_545 .
O12 Rb2 H2WA 97.6 4_754 .
O14 Rb2 H2WA 66.1 . .
O2 Rb2 H2WA 79.8 3_545 .
O4' Rb2 H2WA 92.4 . .
O11 Rb2 H2WA 119.9 4_754 .
Mo5 Rb2 H2WA 156.0 3 .
Mo2 Rb2 H2WA 108.6 4_754 .
O16 Rb2 H2WB 66.3 . .
O17 Rb2 H2WB 73.0 3_545 .
O20 Rb2 H2WB 145.1 3 .
O2W Rb2 H2WB 14.7 . .
O15 Rb2 H2WB 107.2 3_545 .
O12 Rb2 H2WB 119.9 4_754 .
O14 Rb2 H2WB 52.0 . .
O2 Rb2 H2WB 57.2 3_545 .
O4' Rb2 H2WB 88.6 . .
O11 Rb2 H2WB 127.0 4_754 .
Mo5 Rb2 H2WB 160.7 3 .
Mo2 Rb2 H2WB 125.6 4_754 .
H2WA Rb2 H2WB 23.8 . .
O9 Mo1 O10 102.4(6) . .
O9 Mo1 O8 102.8(4) . .
O10 Mo1 O8 103.0(7) . .
O9 Mo1 O7 93.5(4) . .
O10 Mo1 O7 95.5(5) . .
O8 Mo1 O7 151.9(4) . .
O9 Mo1 O6' 109.1(7) . .
O10 Mo1 O6' 146.5(8) . .
O8 Mo1 O6' 59.6(7) . .
O7 Mo1 O6' 93.5(7) . .
O9 Mo1 O6 78.8(5) . .
O10 Mo1 O6 164.7(6) . .
O8 Mo1 O6 91.4(5) . .
O7 Mo1 O6 69.2(4) . .
O6' Mo1 O6 40.3(7) . .
O9 Mo1 O3 159.3(4) . .
O10 Mo1 O3 84.5(4) . .
O8 Mo1 O3 94.4(3) . .
O7 Mo1 O3 66.2(3) . .
O6' Mo1 O3 69.9(6) . .
O6 Mo1 O3 89.4(4) . .
O9 Mo1 Rb1 57.9(4) . 3_455
O10 Mo1 Rb1 47.6(5) . 3_455
O8 Mo1 Rb1 125.5(3) . 3_455
O7 Mo1 Rb1 82.6(3) . 3_455
O6' Mo1 Rb1 165.9(6) . 3_455
O6 Mo1 Rb1 126.4(3) . 3_455
O3 Mo1 Rb1 119.99(18) . 3_455
O9 Mo1 Rb3 104.3(3) . 3_455
O10 Mo1 Rb3 44.5(5) . 3_455
O8 Mo1 Rb3 59.0(3) . 3_455
O7 Mo1 Rb3 138.5(3) . 3_455
O6' Mo1 Rb3 114.6(6) . 3_455
O6 Mo1 Rb3 150.4(3) . 3_455
O3 Mo1 Rb3 94.4(2) . 3_455
Rb1 Mo1 Rb3 76.17(4) 3_455 3_455
O9 Mo1 Rb3 48.5(4) . .
O10 Mo1 Rb3 134.5(3) . .
O8 Mo1 Rb3 62.4(3) . .
O7 Mo1 Rb3 117.1(2) . .
O6' Mo1 Rb3 66.2(6) . .
O6 Mo1 Rb3 57.2(3) . .
O3 Mo1 Rb3 136.12(18) . .
Rb1 Mo1 Rb3 103.40(4) 3_455 .
Rb3 Mo1 Rb3 102.45(6) 3_455 .
O11 Mo2 O12 102.5(5) . .
O11 Mo2 O8 103.0(5) . .
O12 Mo2 O8 99.3(6) . .
O11 Mo2 O13 98.3(5) . .
O12 Mo2 O13 100.6(6) . .
O8 Mo2 O13 146.8(4) . .
O11 Mo2 O6' 157.0(6) . .
O12 Mo2 O6' 89.6(7) . .
O8 Mo2 O6' 55.2(6) . .
O13 Mo2 O6' 98.6(7) . .
O11 Mo2 O1 84.1(4) . .
O12 Mo2 O1 173.4(4) . .
O8 Mo2 O1 78.8(4) . .
O13 Mo2 O1 78.4(4) . .
O6' Mo2 O1 84.2(6) . .
O11 Mo2 O4 160.0(4) . .
O12 Mo2 O4 88.2(5) . .
O8 Mo2 O4 91.7(4) . .
O13 Mo2 O4 62.8(4) . .
O6' Mo2 O4 36.9(6) . .
O1 Mo2 O4 85.6(4) . .
O11 Mo2 Rb1 50.8(3) . 3_445
O12 Mo2 Rb1 124.6(4) . 3_445
O8 Mo2 Rb1 130.7(3) . 3_445
O13 Mo2 Rb1 51.7(3) . 3_445
O6' Mo2 Rb1 135.2(6) . 3_445
O1 Mo2 Rb1 59.8(2) . 3_445
O4 Mo2 Rb1 109.2(3) . 3_445
O11 Mo2 Rb2 56.9(3) . 4_755
O12 Mo2 Rb2 45.8(4) . 4_755
O8 Mo2 Rb2 112.0(2) . 4_755
O13 Mo2 Rb2 101.0(3) . 4_755
O6' Mo2 Rb2 133.7(6) . 4_755
O1 Mo2 Rb2 140.7(2) . 4_755
O4 Mo2 Rb2 129.6(3) . 4_755
Rb1 Mo2 Rb2 88.66(4) 3_445 4_755
O11 Mo2 Rb3 115.7(3) . .
O12 Mo2 Rb3 43.0(5) . .
O8 Mo2 Rb3 56.9(3) . .
O13 Mo2 Rb3 132.8(3) . .
O6' Mo2 Rb3 61.2(6) . .
O1 Mo2 Rb3 133.8(2) . .
O4 Mo2 Rb3 83.6(3) . .
Rb1 Mo2 Rb3 163.35(5) 3_445 .
Rb2 Mo2 Rb3 74.83(4) 4_755 .
O11 Mo2 Rb1 118.7(3) . .
O12 Mo2 Rb1 36.3(5) . .
O8 Mo2 Rb1 121.6(3) . .
O13 Mo2 Rb1 66.7(3) . .
O6' Mo2 Rb1 82.4(5) . .
O1 Mo2 Rb1 140.0(2) . .
O4 Mo2 Rb1 61.8(3) . .
Rb1 Mo2 Rb1 107.56(4) 3_445 .
Rb2 Mo2 Rb1 68.00(3) 4_755 .
Rb3 Mo2 Rb1 68.51(4) . .
O15 Mo3 O14 104.9(6) . .
O15 Mo3 O13 97.5(6) . .
O14 Mo3 O13 102.3(4) . .
O15 Mo3 O16 103.0(6) . .
O14 Mo3 O16 96.3(4) . .
O13 Mo3 O16 147.7(5) . .
O15 Mo3 O4 152.2(5) . .
O14 Mo3 O4 100.4(5) . .
O13 Mo3 O4 65.6(5) . .
O16 Mo3 O4 85.4(5) . .
O15 Mo3 O4' 165.9(7) . .
O14 Mo3 O4' 70.0(6) . .
O13 Mo3 O4' 96.4(7) . .
O16 Mo3 O4' 65.5(8) . .
O4 Mo3 O4' 39.4(5) . .
O15 Mo3 O2 86.5(4) . .
O14 Mo3 O2 163.4(4) . .
O13 Mo3 O2 87.9(4) . .
O16 Mo3 O2 68.9(3) . .
O4 Mo3 O2 71.7(4) . .
O4' Mo3 O2 96.1(5) . .
O15 Mo3 Rb2 110.5(5) . .
O14 Mo3 Rb2 54.0(3) . .
O13 Mo3 Rb2 146.7(4) . .
O16 Mo3 Rb2 42.3(3) . .
O4 Mo3 Rb2 93.6(3) . .
O4' Mo3 Rb2 55.7(5) . .
O2 Mo3 Rb2 110.9(2) . .
O15 Mo3 Rb1 131.9(4) . .
O14 Mo3 Rb1 38.6(3) . .
O13 Mo3 Rb1 72.3(3) . .
O16 Mo3 Rb1 109.8(3) . .
O4 Mo3 Rb1 66.2(3) . .
O4' Mo3 Rb1 51.6(6) . .
O2 Mo3 Rb1 137.8(2) . .
Rb2 Mo3 Rb1 75.55(3) . .
O15 Mo3 Rb2 37.1(4) . 3_445
O14 Mo3 Rb2 134.2(4) . 3_445
O13 Mo3 Rb2 106.3(3) . 3_445
O16 Mo3 Rb2 77.4(4) . 3_445
O4 Mo3 Rb2 123.7(3) . 3_445
O4' Mo3 Rb2 138.7(6) . 3_445
O2 Mo3 Rb2 52.1(2) . 3_445
Rb2 Mo3 Rb2 106.84(5) . 3_445
Rb1 Mo3 Rb2 168.96(4) . 3_445
O15 Mo3 Rb1 60.0(4) . 3_445
O14 Mo3 Rb1 117.0(3) . 3_445
O13 Mo3 Rb1 38.3(4) . 3_445
O16 Mo3 Rb1 144.9(3) . 3_445
O4 Mo3 Rb1 98.1(3) . 3_445
O4' Mo3 Rb1 134.1(6) . 3_445
O2 Mo3 Rb1 79.1(2) . 3_445
Rb2 Mo3 Rb1 166.60(4) . 3_445
Rb1 Mo3 Rb1 103.44(5) . 3_445
Rb2 Mo3 Rb1 71.65(3) 3_445 3_445
O17 Mo4 O18 101.6(5) . .
O17 Mo4 O16 103.4(5) . .
O18 Mo4 O16 99.0(4) . .
O17 Mo4 O19 98.1(4) . .
O18 Mo4 O19 102.3(4) . .
O16 Mo4 O19 145.9(4) . .
O17 Mo4 O5 167.9(4) . .
O18 Mo4 O5 88.2(4) . .
O16 Mo4 O5 81.8(4) . .
O19 Mo4 O5 72.7(3) . .
O17 Mo4 O2 91.6(4) . .
O18 Mo4 O2 165.1(4) . .
O16 Mo4 O2 70.9(3) . .
O19 Mo4 O2 82.4(3) . .
O5 Mo4 O2 79.6(3) . .
O17 Mo4 Rb1 56.1(4) . 4_754
O18 Mo4 Rb1 47.3(3) . 4_754
O16 Mo4 Rb1 96.4(3) . 4_754
O19 Mo4 Rb1 117.6(2) . 4_754
O5 Mo4 Rb1 134.90(19) . 4_754
O2 Mo4 Rb1 142.4(2) . 4_754
O17 Mo4 Rb2 37.7(4) . 3_445
O18 Mo4 Rb2 136.1(3) . 3_445
O16 Mo4 Rb2 82.0(4) . 3_445
O19 Mo4 Rb2 100.1(2) . 3_445
O5 Mo4 Rb2 134.7(2) . 3_445
O2 Mo4 Rb2 55.1(2) . 3_445
Rb1 Mo4 Rb2 88.79(4) 4_754 3_445
O17 Mo4 Rb2 107.2(4) . .
O18 Mo4 Rb2 63.2(3) . .
O16 Mo4 Rb2 35.9(3) . .
O19 Mo4 Rb2 152.8(2) . .
O5 Mo4 Rb2 83.5(2) . .
O2 Mo4 Rb2 106.5(2) . .
Rb1 Mo4 Rb2 70.91(3) 4_754 .
Rb2 Mo4 Rb2 106.08(3) 3_445 .
O21 Mo5 O20 103.0(5) . .
O21 Mo5 O19 106.1(4) . .
O20 Mo5 O19 96.1(4) . .
O21 Mo5 O7 92.9(4) . .
O20 Mo5 O7 97.2(4) . .
O19 Mo5 O7 153.7(3) . .
O21 Mo5 O3 155.6(5) . .
O20 Mo5 O3 96.0(4) . .
O19 Mo5 O3 86.8(3) . .
O7 Mo5 O3 69.4(3) . .
O21 Mo5 O5 87.6(5) . .
O20 Mo5 O5 167.4(4) . .
O19 Mo5 O5 74.2(3) . .
O7 Mo5 O5 88.9(3) . .
O3 Mo5 O5 75.8(3) . .
O21 Mo5 Rb3 99.2(4) . 2_754
O20 Mo5 Rb3 49.5(3) . 2_754
O19 Mo5 Rb3 49.2(2) . 2_754
O7 Mo5 Rb3 146.3(3) . 2_754
O3 Mo5 Rb3 104.9(2) . 2_754
O5 Mo5 Rb3 122.7(2) . 2_754
O21 Mo5 Rb2 69.1(4) . 3_455
O20 Mo5 Rb2 41.9(3) . 3_455
O19 Mo5 Rb2 128.3(2) . 3_455
O7 Mo5 Rb2 75.1(3) . 3_455
O3 Mo5 Rb2 119.17(19) . 3_455
O5 Mo5 Rb2 150.6(2) . 3_455
Rb3 Mo5 Rb2 79.99(4) 2_754 3_455
O1 Se1 O2 102.6(5) . .
O1 Se1 O3 99.7(5) . .
O2 Se1 O3 103.3(4) . .
O6 Se2 O4' 143.6(10) . .
O6 Se2 O5 103.6(5) . .
O4' Se2 O5 104.4(9) . .
O6 Se2 O4 100.4(6) . .
O4' Se2 O4 53.1(7) . .
O5 Se2 O4 97.7(5) . .
O6 Se2 O6' 51.2(8) . .
O4' Se2 O6' 100.9(10) . .
O5 Se2 O6' 100.2(7) . .
O4 Se2 O6' 49.8(8) . .
Se1 O3 Mo5 124.0(6) . .
Se1 O3 Mo1 131.4(6) . .
Mo5 O3 Mo1 103.6(3) . .
Se1 O2 Mo4 125.1(4) . .
Se1 O2 Mo3 133.0(4) . .
Mo4 O2 Mo3 93.0(4) . .
Se1 O2 Rb2 111.3(4) . 3_445
Mo4 O2 Rb2 89.8(2) . 3_445
Mo3 O2 Rb2 93.2(3) . 3_445
Se1 O1 Mo2 128.7(5) . .
Se1 O1 Rb1 121.8(4) . 3_445
Mo2 O1 Rb1 83.9(3) . 3_445
Se2 O4 Mo3 124.6(6) . .
Se2 O4 Mo2 136.6(6) . .
Mo3 O4 Mo2 98.8(4) . .
Se2 O6 Mo1 125.8(7) . .
Se2 O6 Rb3 118.2(5) . .
Mo1 O6 Rb3 90.2(4) . .
Se2 O4' Mo3 124.1(8) . .
Se2 O4' Rb1 121.3(10) . .
Mo3 O4' Rb1 95.2(7) . .
Se2 O4' Rb2 120.3(10) . .
Mo3 O4' Rb2 89.7(6) . .
Rb1 O4' Rb2 98.9(4) . .
Se2 O6' Mo1 125.8(12) . .
Se2 O6' Mo2 131.4(12) . .
Mo1 O6' Mo2 102.7(9) . .
Se2 O5 Mo4 130.4(5) . .
Se2 O5 Mo5 130.3(5) . .
Mo4 O5 Mo5 93.6(3) . .
Mo5 O7 Mo1 120.1(4) . .
Mo1 O8 Mo2 137.5(5) . .
Mo1 O8 Rb3 94.0(4) . 3_455
Mo2 O8 Rb3 113.4(4) . 3_455
Mo1 O9 Rb3 108.9(5) . .
Mo1 O9 Rb1 96.4(5) . 3_455
Rb3 O9 Rb1 146.2(3) . 3_455
Mo1 O10 Rb1 107.6(7) . 3_455
Mo1 O10 Rb3 112.9(6) . 3_455
Rb1 O10 Rb3 107.1(3) 3_455 3_455
Mo2 O11 Rb1 104.2(4) . 3_445
Mo2 O11 Rb2 98.3(3) . 4_755
Rb1 O11 Rb2 116.1(3) 3_445 4_755
Mo2 O12 Rb2 110.3(5) . 4_755
Mo2 O12 Rb1 124.6(6) . .
Rb2 O12 Rb1 98.2(3) 4_755 .
Mo2 O12 Rb3 116.1(6) . .
Rb2 O12 Rb3 105.9(3) 4_755 .
Rb1 O12 Rb3 99.1(3) . .
Mo3 O13 Mo2 132.5(7) . .
Mo3 O13 Rb1 119.9(5) . 3_445
Mo2 O13 Rb1 98.7(4) . 3_445
Mo3 O14 Rb1 120.9(5) . .
Mo3 O14 Rb2 101.5(3) . .
Rb1 O14 Rb2 104.3(3) . .
Mo3 O15 Rb2 123.5(5) . 3_445
Mo4 O16 Mo3 127.2(4) . .
Mo4 O16 Rb2 121.4(4) . .
Mo3 O16 Rb2 111.1(4) . .
Mo4 O17 Rb2 122.0(5) . 3_445
Mo4 O17 Rb1 98.7(4) . 4_754
Rb2 O17 Rb1 127.9(4) 3_445 4_754
Mo4 O18 Rb3 138.8(5) . 4_754
Mo4 O18 Rb1 107.6(4) . 4_754
Rb3 O18 Rb1 112.5(3) 4_754 4_754
Mo5 O19 Mo4 119.2(4) . .
Mo5 O19 Rb3 102.7(3) . 2_754
Mo4 O19 Rb3 136.0(3) . 2_754
Mo5 O20 Rb2 115.1(4) . 3_455
Mo5 O20 Rb3 105.5(4) . 2_754
Rb2 O20 Rb3 114.8(3) 3_455 2_754
Mo5 O21 Rb3 130.1(5) . 4_754
Rb1 O1W Rb3 139.5(3) . 1_545
Rb1 O1W H1WA 102.0 . .
Rb3 O1W H1WA 102.2 1_545 .
Rb1 O1W H1WB 102.2 . .
Rb3 O1W H1WB 102.3 1_545 .
H1WA O1W H1WB 104.8 . .
Rb2 O2W Rb3 138.7(4) . 4_744
Rb2 O2W H2WA 102.1 . .
Rb3 O2W H2WA 102.4 4_744 .
Rb2 O2W H2WB 102.4 . .
Rb3 O2W H2WB 102.7 4_744 .
H2WA O2W H2WB 105.0 . .
O18 Rb3 O19 120.5(2) 4_755 2_755
O18 Rb3 O10 61.5(3) 4_755 3
O19 Rb3 O10 156.5(3) 2_755 3
O18 Rb3 O20 68.5(2) 4_755 2_755
O19 Rb3 O20 52.1(2) 2_755 2_755
O10 Rb3 O20 122.7(2) 3 2_755
O18 Rb3 O21 74.2(3) 4_755 4_755
O19 Rb3 O21 103.2(2) 2_755 4_755
O10 Rb3 O21 99.8(3) 3 4_755
O20 Rb3 O21 91.6(3) 2_755 4_755
O18 Rb3 O9 146.9(3) 4_755 .
O19 Rb3 O9 66.9(2) 2_755 .
O10 Rb3 O9 98.8(3) 3 .
O20 Rb3 O9 109.0(2) 2_755 .
O21 Rb3 O9 138.2(2) 4_755 .
O18 Rb3 O12 56.7(2) 4_755 .
O19 Rb3 O12 94.7(3) 2_755 .
O10 Rb3 O12 66.2(3) 3 .
O20 Rb3 O12 63.9(3) 2_755 .
O21 Rb3 O12 130.1(3) 4_755 .
O9 Rb3 O12 91.7(3) . .
O18 Rb3 O1W 153.4(3) 4_755 1_565
O19 Rb3 O1W 81.4(2) 2_755 1_565
O10 Rb3 O1W 105.1(3) 3 1_565
O20 Rb3 O1W 131.7(3) 2_755 1_565
O21 Rb3 O1W 86.7(2) 4_755 1_565
O9 Rb3 O1W 52.3(2) . 1_565
O12 Rb3 O1W 142.5(2) . 1_565
O18 Rb3 O2W 125.2(3) 4_755 4_765
O19 Rb3 O2W 62.7(2) 2_755 4_765
O10 Rb3 O2W 137.9(3) 3 4_765
O20 Rb3 O2W 93.4(3) 2_755 4_765
O21 Rb3 O2W 54.4(3) 4_755 4_765
O9 Rb3 O2W 87.5(3) . 4_765
O12 Rb3 O2W 155.7(3) . 4_765
O1W Rb3 O2W 48.1(3) 1_565 4_765
O18 Rb3 O6 108.7(3) 4_755 .
O19 Rb3 O6 106.1(2) 2_755 .
O10 Rb3 O6 55.6(3) 3 .
O20 Rb3 O6 124.5(3) 2_755 .
O21 Rb3 O6 142.8(3) 4_755 .
O9 Rb3 O6 43.8(3) . .
O12 Rb3 O6 69.5(3) . .
O1W Rb3 O6 75.8(3) 1_565 .
O2W Rb3 O6 123.2(3) 4_765 .
O18 Rb3 O8 74.3(2) 4_755 3
O19 Rb3 O8 152.8(2) 2_755 3
O10 Rb3 O8 49.4(3) 3 3
O20 Rb3 O8 136.5(2) 2_755 3
O21 Rb3 O8 56.4(3) 4_755 3
O9 Rb3 O8 114.5(2) . 3
O12 Rb3 O8 112.2(3) . 3
O1W Rb3 O8 79.8(2) 1_565 3
O2W Rb3 O8 90.1(2) 4_765 3
O6 Rb3 O8 88.0(2) . 3
O18 Rb3 Mo5 93.09(17) 4_755 2_755
O19 Rb3 Mo5 28.14(14) 2_755 2_755
O10 Rb3 Mo5 139.1(2) 3 2_755
O20 Rb3 Mo5 25.06(16) 2_755 2_755
O21 Rb3 Mo5 103.3(2) 4_755 2_755
O9 Rb3 Mo5 85.93(17) . 2_755
O12 Rb3 Mo5 73.1(2) . 2_755
O1W Rb3 Mo5 109.50(18) 1_565 2_755
O2W Rb3 Mo5 82.6(2) 4_765 2_755
O6 Rb3 Mo5 113.3(2) . 2_755
O8 Rb3 Mo5 158.04(15) 3 2_755

loop_
_geom_bond_atom_site_label_1
_geom_bond_atom_site_label_2
_geom_bond_distance
_geom_bond_site_symmetry_2
Rb1 O18 2.956(9) 4_755
Rb1 O10 2.979(15) 3
Rb1 O1W 3.011(12) .
Rb1 O14 3.005(10) .
Rb1 O13 3.085(12) 3_545
Rb1 O11 3.109(10) 3_545
Rb1 O12 3.118(13) .
Rb1 O17 3.217(10) 4_755
Rb1 O4' 3.25(2) .
Rb1 O9 3.277(12) 3
Rb1 O1 3.380(9) 3_545
Rb1 Mo4 3.833(2) 4_755
Rb1 H1WA 3.2948 .
Rb1 H1WB 3.2972 .
Rb2 O16 2.881(9) .
Rb2 O17 2.909(10) 3_545
Rb2 O20 2.937(9) 3
Rb2 O2W 2.976(12) .
Rb2 O15 3.031(10) 3_545
Rb2 O12 3.053(10) 4_754
Rb2 O14 3.300(9) .
Rb2 O2 3.310(9) 3_545
Rb2 O4' 3.30(2) .
Rb2 O11 3.379(9) 4_754
Rb2 Mo5 3.9799(18) 3
Rb2 Mo2 3.9914(19) 4_754
Rb2 H2WA 3.2617 .
Rb2 H2WB 3.2663 .
Mo1 O9 1.679(10) .
Mo1 O10 1.693(12) .
Mo1 O8 1.845(9) .
Mo1 O7 2.085(9) .
Mo1 O6' 2.15(2) .
Mo1 O6 2.226(12) .
Mo1 O3 2.294(11) .
Mo1 Rb1 3.8461(19) 3_455
Mo1 Rb3 4.057(2) 3_455
Mo1 Rb3 4.125(3) .
Mo2 O11 1.694(9) .
Mo2 O12 1.722(9) .
Mo2 O8 1.913(9) .
Mo2 O13 1.945(11) .
Mo2 O6' 2.33(2) .
Mo2 O1 2.315(10) .
Mo2 O4 2.329(11) .
Mo2 Rb1 3.888(2) 3_445
Mo2 Rb2 3.9914(19) 4_755
Mo2 Rb3 4.332(3) .
Mo3 O15 1.668(10) .
Mo3 O14 1.690(9) .
Mo3 O13 1.855(8) .
Mo3 O16 1.921(9) .
Mo3 O4 2.254(12) .
Mo3 O4' 2.271(15) .
Mo3 O2 2.391(10) .
Mo3 Rb2 4.1898(18) 3_445
Mo3 Rb1 4.320(2) 3_445
Mo4 O17 1.652(10) .
Mo4 O18 1.705(9) .
Mo4 O16 1.895(8) .
Mo4 O19 1.975(7) .
Mo4 O5 2.282(8) .
Mo4 O2 2.322(9) .
Mo4 Rb1 3.833(2) 4_754
Mo4 Rb2 4.0350(18) 3_445
Mo5 O21 1.699(10) .
Mo5 O20 1.713(9) .
Mo5 O19 1.885(7) .
Mo5 O7 1.996(9) .
Mo5 O3 2.207(10) .
Mo5 O5 2.285(9) .
Mo5 Rb3 3.899(2) 2_754
Mo5 Rb2 3.9799(18) 3_455
Se1 O1 1.646(8) .
Se1 O2 1.724(10) .
Se1 O3 1.737(7) .
Se2 O6 1.699(12) .
Se2 O4' 1.700(17) .
Se2 O5 1.698(7) .
Se2 O4 1.710(11) .
Se2 O6' 1.78(2) .
O2 Rb2 3.310(9) 3_445
O1 Rb1 3.380(9) 3_445
O6 Rb3 3.466(12) .
O8 Rb3 3.487(11) 3_455
O9 Rb3 3.263(12) .
O9 Rb1 3.277(12) 3_455
O10 Rb1 2.979(15) 3_455
O10 Rb3 3.086(16) 3_455
O11 Rb1 3.109(10) 3_445
O11 Rb2 3.379(9) 4_755
O12 Rb2 3.053(10) 4_755
O12 Rb3 3.289(13) .
O13 Rb1 3.085(12) 3_445
O15 Rb2 3.031(10) 3_445
O17 Rb2 2.909(10) 3_445
O17 Rb1 3.217(10) 4_754
O18 Rb3 2.912(9) 4_754
O18 Rb1 2.956(9) 4_754
O19 Rb3 3.024(7) 2_754
O20 Rb2 2.937(9) 3_455
O20 Rb3 3.075(10) 2_754
O21 Rb3 3.243(12) 4_754
O1W Rb3 3.386(13) 1_545
O1W H1WA 0.8501 .
O1W H1WB 0.8500 .
O2W Rb3 3.404(13) 4_744
O2W H2WA 0.8501 .
O2W H2WB 0.8500 .
Rb3 O18 2.912(9) 4_755
Rb3 O19 3.024(7) 2_755
Rb3 O10 3.086(16) 3
Rb3 O20 3.075(10) 2_755
Rb3 O21 3.243(12) 4_755
Rb3 O1W 3.386(13) 1_565
Rb3 O2W 3.404(13) 4_765
Rb3 O8 3.487(11) 3
Rb3 Mo5 3.899(2) 2_755
